data_4080479
loop_
_publ_author_name
'Frutos-Pedre\~no, Roberto'
'Gonz\'alez-Herrero, Pablo'
'Vicente, Jos\'e'
'Jones, Peter G.'

_publ_section_title
;
 Synthesis and Reactivity of Ortho-Palladated 3-Phenylpropanamides.
 Insertion of CO, XyNC, and Alkynes into the Pd--C Bond. Synthesis of
 Seven- and Nine-Membered Palladacycles and Benzazepine- and
 Benzazonine-Based Heterocycles
;
_journal_issue 6
_journal_name_full Organometallics
_journal_page_first 1892
_journal_paper_doi 10.1021/om4000192
_journal_volume 32
_journal_year 2013
_chemical_formula_sum 'C29 H48 Cl2 F3 N3 O4 Pd S'
_chemical_formula_weight 769.06
_chemical_name_systematic
; 
 ? 
;
_space_group_IT_number 2
_symmetry_cell_setting triclinic
_symmetry_space_group_name_Hall '-P 1'
_symmetry_space_group_name_H-M 'P -1'
_atom_sites_solution_hydrogens geom
_atom_sites_solution_primary direct
_atom_sites_solution_secondary difmap
_audit_creation_method SHELXL-97
_cell_angle_alpha 112.399(4)
_cell_angle_beta 96.100(3)
_cell_angle_gamma 94.524(3)
_cell_formula_units_Z 2
_cell_length_a 10.4168(3)
_cell_length_b 12.4158(4)
_cell_length_c 14.5218(4)
_cell_measurement_reflns_used 38682
_cell_measurement_temperature 100(2)
_cell_measurement_theta_max 31.4470
_cell_measurement_theta_min 2.3160
_cell_volume 1712.00(10)
_computing_cell_refinement
; 
CrysAlisPro, Oxford Diffraction Ltd., 
Version 1.171.35.11 (release 16-05-2011 CrysAlis171 .NET) 
(compiled May 16 2011,17:55:39) 
;
_computing_data_collection
; 
CrysAlisPro, Oxford Diffraction Ltd., 
Version 1.171.35.11 (release 16-05-2011 CrysAlis171 .NET) 
(compiled May 16 2011,17:55:39) 
;
_computing_data_reduction
; 
CrysAlisPro, Oxford Diffraction Ltd., 
Version 1.171.35.11 (release 16-05-2011 CrysAlis171 .NET) 
(compiled May 16 2011,17:55:39) 
;
_computing_molecular_graphics 'Siemens XP'
_computing_publication_material SHELXL-97
_computing_structure_refinement 'SHELXL-97 (Sheldrick, 1997)'
_computing_structure_solution 'SHELXS-97 (Sheldrick, 1990)'
_diffrn_ambient_temperature 100(2)
_diffrn_detector_area_resol_mean 16.1419
_diffrn_measured_fraction_theta_full 0.978
_diffrn_measured_fraction_theta_max 0.945
_diffrn_measurement_device_type 'Xcalibur, Eos'
_diffrn_measurement_method '\w scans'
_diffrn_radiation_monochromator graphite
_diffrn_radiation_source 'Enhance (Mo) X-ray Source'
_diffrn_radiation_type MoK\a
_diffrn_radiation_wavelength 0.71073
_diffrn_reflns_av_R_equivalents 0.0328
_diffrn_reflns_av_sigmaI/netI 0.0192
_diffrn_reflns_limit_h_max 15
_diffrn_reflns_limit_h_min -14
_diffrn_reflns_limit_k_max 18
_diffrn_reflns_limit_k_min -18
_diffrn_reflns_limit_l_max 20
_diffrn_reflns_limit_l_min -21
_diffrn_reflns_number 107849
_diffrn_reflns_theta_full 31.00
_diffrn_reflns_theta_max 31.52
_diffrn_reflns_theta_min 2.32
_exptl_absorpt_coefficient_mu 0.812
_exptl_absorpt_correction_T_max 1.00000
_exptl_absorpt_correction_T_min 0.96389
_exptl_absorpt_correction_type multi-scan
_exptl_absorpt_process_details
; 
CrysAlisPro, Oxford Diffraction Ltd., 
Version 1.171.35.11 (release 16-05-2011 CrysAlis171 .NET) 
(compiled May 16 2011,17:55:39) 
;
_exptl_crystal_colour yellow
_exptl_crystal_density_diffrn 1.492
_exptl_crystal_density_meas ?
_exptl_crystal_density_method 'not measured'
_exptl_crystal_description tablet
_exptl_crystal_F_000 796
_exptl_crystal_size_max 0.35
_exptl_crystal_size_mid 0.25
_exptl_crystal_size_min 0.10
_refine_diff_density_max 1.027
_refine_diff_density_min -0.397
_refine_diff_density_rms 0.065
_refine_ls_extinction_method none
_refine_ls_goodness_of_fit_ref 1.057
_refine_ls_hydrogen_treatment mixed
_refine_ls_matrix_type full
_refine_ls_number_parameters 425
_refine_ls_number_reflns 10802
_refine_ls_number_restraints 19
_refine_ls_restrained_S_all 1.058
_refine_ls_R_factor_all 0.0288
_refine_ls_R_factor_gt 0.0236
_refine_ls_shift/su_max 0.002
_refine_ls_shift/su_mean 0.000
_refine_ls_structure_factor_coef Fsqd
_refine_ls_weighting_details 'calc w=1/[\s^2^(Fo^2^)+(0.0195P)^2^+1.1417P] where P=(Fo^2^+2Fc^2^)/3'
_refine_ls_weighting_scheme calc
_refine_ls_wR_factor_gt 0.0526
_refine_ls_wR_factor_ref 0.0555
_reflns_number_gt 9798
_reflns_number_total 10802
_reflns_threshold_expression >2sigma(I)
_cod_data_source_file om4000192_si_002.cif
_cod_data_source_block ethile
_cod_depositor_comments
;
The following automatic conversions were performed:

'_exptl_crystal_density_meas' value 'not measured' was changed to '?'
- the value is perceived as not measured.

Automatic conversion script
Id: cif_fix_values 3008 2015-01-20 13:52:24Z robertas 
;
_cod_original_cell_volume 1711.99(9)
_cod_database_code 4080479

loop_
_symmetry_equiv_pos_as_xyz
'x, y, z'
'-x, -y, -z'

loop_
_atom_site_label
_atom_site_type_symbol
_atom_site_fract_x
_atom_site_fract_y
_atom_site_fract_z
_atom_site_U_iso_or_equiv
_atom_site_adp_type
_atom_site_occupancy
_atom_site_symmetry_multiplicity
_atom_site_calc_flag
_atom_site_refinement_flags
_atom_site_disorder_assembly
_atom_site_disorder_group
Pd Pd 0.805962(9) 0.536061(8) 0.678721(7) 0.01329(3) Uani 1 1 d . A .
O1 O 0.86178(11) 1.04506(9) 0.56900(8) 0.0273(2) Uani 1 1 d . . .
N1 N 0.87631(13) 0.87136(11) 0.44393(10) 0.0234(2) Uani 1 1 d D . .
H01 H 0.8499(18) 0.8004(14) 0.4142(14) 0.027(5) Uiso 1 1 d D . .
H02 H 0.9495(16) 0.8929(16) 0.4361(14) 0.029(5) Uiso 1 1 d D . .
N2 N 0.76590(11) 0.47173(10) 0.79607(8) 0.0169(2) Uani 1 1 d . . .
N3 N 0.71039(11) 0.36289(10) 0.57780(8) 0.0181(2) Uani 1 1 d . . .
C1 C 0.78709(13) 0.86203(12) 0.83281(10) 0.0180(2) Uani 1 1 d D . .
C14 C 0.6827(4) 0.7949(3) 0.8563(3) 0.0217(6) Uani 0.689(8) 1 d PDU A 1
H14A H 0.6705 0.8381 0.9271 0.026 Uiso 0.689(8) 1 calc PR A 1
H14B H 0.7109 0.7186 0.8509 0.026 Uiso 0.689(8) 1 calc PR A 1
C15 C 0.5515(3) 0.7708(3) 0.7895(2) 0.0381(10) Uani 0.689(8) 1 d PDU A 1
H15A H 0.5216 0.8455 0.7946 0.057 Uiso 0.689(8) 1 calc PR A 1
H15B H 0.4877 0.7270 0.8115 0.057 Uiso 0.689(8) 1 calc PR A 1
H15C H 0.5610 0.7245 0.7194 0.057 Uiso 0.689(8) 1 calc PR A 1
C14' C 0.6616(8) 0.7814(8) 0.8339(6) 0.0209(19) Uiso 0.311(8) 1 d PDU A 2
H14C H 0.6566 0.7042 0.7773 0.025 Uiso 0.311(8) 1 calc PR A 2
H14D H 0.6738 0.7678 0.8970 0.025 Uiso 0.311(8) 1 calc PR A 2
C15' C 0.5344(5) 0.8266(7) 0.8264(6) 0.0315(15) Uiso 0.311(8) 1 d PDU A 2
H15D H 0.4667 0.7768 0.8392 0.047 Uiso 0.311(8) 1 calc PR A 2
H15E H 0.5119 0.8254 0.7588 0.047 Uiso 0.311(8) 1 calc PR A 2
H15F H 0.5408 0.9073 0.8764 0.047 Uiso 0.311(8) 1 calc PR A 2
C2 C 0.84165(13) 0.97252(12) 0.89199(10) 0.0195(2) Uani 1 1 d . A .
C3 C 0.95475(13) 1.00529(11) 0.85004(9) 0.0172(2) Uani 1 1 d . . .
C4 C 0.96936(12) 0.91422(11) 0.76539(9) 0.0150(2) Uani 1 1 d . A .
C5 C 0.86204(12) 0.81246(10) 0.74463(9) 0.0139(2) Uani 1 1 d . A .
C6 C 0.93000(12) 0.70888(11) 0.74688(9) 0.0149(2) Uani 1 1 d D . .
H6 H 0.9826(14) 0.7245(14) 0.8087(10) 0.014(4) Uiso 1 1 d D . .
C7 C 0.96606(12) 0.63053(11) 0.65713(10) 0.0156(2) Uani 1 1 d D A .
H7 H 1.0375(14) 0.5889(13) 0.6557(12) 0.014(4) Uiso 1 1 d D . .
C8 C 0.86979(12) 0.59981(11) 0.57143(10) 0.0160(2) Uani 1 1 d D . .
H8 H 0.8813(16) 0.5383(13) 0.5107(11) 0.016(4) Uiso 1 1 d D . .
C9 C 0.78186(12) 0.68441(11) 0.56586(9) 0.0158(2) Uani 1 1 d . A .
H9 H 0.7245 0.6664 0.5051 0.019 Uiso 1 1 calc R . .
C10 C 0.77958(12) 0.78649(11) 0.64366(9) 0.0146(2) Uani 1 1 d . . .
C11 C 0.70125(12) 0.88127(11) 0.63618(10) 0.0169(2) Uani 1 1 d . A .
H11A H 0.7426 0.9578 0.6884 0.020 Uiso 1 1 calc R . .
H11B H 0.6130 0.8659 0.6515 0.020 Uiso 1 1 calc R . .
C12 C 0.68792(13) 0.89121(12) 0.53333(10) 0.0196(2) Uani 1 1 d . . .
H12A H 0.6594 0.8125 0.4793 0.023 Uiso 1 1 calc R A .
H12B H 0.6207 0.9424 0.5303 0.023 Uiso 1 1 calc R . .
C13 C 0.81657(14) 0.94193(12) 0.51637(10) 0.0197(2) Uani 1 1 d . A .
C16 C 0.79629(16) 1.05149(15) 0.98682(11) 0.0295(3) Uani 1 1 d . . .
H16A H 0.7674 1.0035 1.0237 0.035 Uiso 1 1 calc R A .
H16B H 0.8708 1.1094 1.0303 0.035 Uiso 1 1 calc R . .
C17 C 0.6870(2) 1.11636(18) 0.96872(15) 0.0488(5) Uani 1 1 d . A .
H17A H 0.7157 1.1664 0.9345 0.073 Uiso 1 1 calc R . .
H17B H 0.6619 1.1652 1.0333 0.073 Uiso 1 1 calc R . .
H17C H 0.6122 1.0598 0.9265 0.073 Uiso 1 1 calc R . .
C18 C 1.03823(14) 1.12262(11) 0.89452(11) 0.0234(3) Uani 1 1 d . A .
H18A H 1.1271 1.1120 0.8774 0.028 Uiso 1 1 calc R . .
H18B H 1.0445 1.1538 0.9688 0.028 Uiso 1 1 calc R . .
C19 C 0.9851(2) 1.21152(15) 0.85689(16) 0.0423(5) Uani 1 1 d . . .
H19A H 0.9769 1.1804 0.7833 0.063 Uiso 1 1 calc R A .
H19B H 1.0449 1.2851 0.8857 0.063 Uiso 1 1 calc R . .
H19C H 0.8995 1.2264 0.8775 0.063 Uiso 1 1 calc R . .
C20 C 1.07176(13) 0.90600(11) 0.69819(10) 0.0179(2) Uani 1 1 d . . .
H20A H 1.0839 0.9802 0.6877 0.022 Uiso 1 1 calc R A .
H20B H 1.0404 0.8417 0.6317 0.022 Uiso 1 1 calc R . .
C21 C 1.20403(13) 0.88341(13) 0.74029(11) 0.0218(3) Uani 1 1 d . A .
H21A H 1.2357 0.9464 0.8063 0.033 Uiso 1 1 calc R . .
H21B H 1.2667 0.8815 0.6941 0.033 Uiso 1 1 calc R . .
H21C H 1.1940 0.8079 0.7474 0.033 Uiso 1 1 calc R . .
C22 C 0.87824(15) 0.50845(14) 0.87738(11) 0.0270(3) Uani 1 1 d . . .
H22A H 0.8872 0.5937 0.9148 0.041 Uiso 1 1 calc R . .
H22B H 0.9577 0.4870 0.8481 0.041 Uiso 1 1 calc R . .
H22C H 0.8643 0.4690 0.9231 0.041 Uiso 1 1 calc R . .
C23 C 0.64599(14) 0.49960(13) 0.84157(11) 0.0244(3) Uani 1 1 d . . .
H23A H 0.6280 0.4493 0.8781 0.037 Uiso 1 1 calc R . .
H23B H 0.5728 0.4857 0.7884 0.037 Uiso 1 1 calc R . .
H23C H 0.6577 0.5822 0.8884 0.037 Uiso 1 1 calc R . .
C24 C 0.75629(14) 0.34212(12) 0.73864(10) 0.0205(2) Uani 1 1 d . . .
H24A H 0.7258 0.3008 0.7803 0.025 Uiso 1 1 calc R . .
H24B H 0.8434 0.3206 0.7232 0.025 Uiso 1 1 calc R . .
C25 C 0.66290(14) 0.30388(12) 0.64184(10) 0.0207(3) Uani 1 1 d . . .
H25A H 0.6557 0.2176 0.6055 0.025 Uiso 1 1 calc R . .
H25B H 0.5755 0.3246 0.6570 0.025 Uiso 1 1 calc R . .
C26 C 0.80959(16) 0.29764(12) 0.52137(11) 0.0261(3) Uani 1 1 d . . .
H26A H 0.7732 0.2151 0.4836 0.039 Uiso 1 1 calc R . .
H26B H 0.8863 0.3025 0.5688 0.039 Uiso 1 1 calc R . .
H26C H 0.8348 0.3322 0.4745 0.039 Uiso 1 1 calc R . .
C27 C 0.60019(15) 0.36446(15) 0.50522(12) 0.0305(3) Uani 1 1 d . . .
H27A H 0.5600 0.2838 0.4641 0.046 Uiso 1 1 calc R . .
H27B H 0.6321 0.4011 0.4616 0.046 Uiso 1 1 calc R . .
H27C H 0.5355 0.4095 0.5420 0.046 Uiso 1 1 calc R . .
C98 C 0.63951(15) 0.82571(14) 0.22997(12) 0.0280(3) Uani 1 1 d . . .
H98A H 0.7256 0.8740 0.2472 0.034 Uiso 1 1 calc R . .
H98B H 0.6480 0.7605 0.2526 0.034 Uiso 1 1 calc R . .
Cl1 Cl 0.52517(4) 0.91312(4) 0.29400(3) 0.03591(9) Uani 1 1 d . . .
Cl2 Cl 0.59273(5) 0.76765(5) 0.09888(3) 0.04461(11) Uani 1 1 d . . .
S S 0.75257(3) 0.53964(3) 0.28854(2) 0.01867(6) Uani 1 1 d . . .
O2 O 0.65085(11) 0.61494(9) 0.30616(8) 0.0268(2) Uani 1 1 d . . .
O3 O 0.88271(11) 0.60225(10) 0.31588(9) 0.0299(2) Uani 1 1 d . . .
O4 O 0.73388(11) 0.44277(9) 0.31916(9) 0.0283(2) Uani 1 1 d . . .
C99 C 0.73546(14) 0.46857(13) 0.15136(11) 0.0239(3) Uani 1 1 d . . .
F1 F 0.75925(12) 0.54705(10) 0.11132(8) 0.0444(3) Uani 1 1 d . . .
F2 F 0.61669(9) 0.41156(9) 0.11078(7) 0.0320(2) Uani 1 1 d . . .
F3 F 0.81985(9) 0.39071(9) 0.12314(8) 0.0394(2) Uani 1 1 d . . .

loop_
_atom_site_aniso_label
_atom_site_aniso_U_11
_atom_site_aniso_U_22
_atom_site_aniso_U_33
_atom_site_aniso_U_23
_atom_site_aniso_U_13
_atom_site_aniso_U_12
Pd 0.01238(5) 0.01368(4) 0.01487(4) 0.00668(3) 0.00300(3) 0.00101(3)
O1 0.0316(6) 0.0188(5) 0.0301(5) 0.0079(4) 0.0095(4) -0.0016(4)
N1 0.0261(6) 0.0190(5) 0.0244(6) 0.0082(5) 0.0058(5) -0.0024(5)
N2 0.0152(5) 0.0190(5) 0.0179(5) 0.0090(4) 0.0026(4) 0.0004(4)
N3 0.0175(5) 0.0182(5) 0.0183(5) 0.0078(4) 0.0025(4) -0.0018(4)
C1 0.0198(6) 0.0224(6) 0.0181(6) 0.0126(5) 0.0072(5) 0.0092(5)
C14 0.0226(14) 0.0246(13) 0.0262(17) 0.0160(13) 0.0122(13) 0.0072(11)
C15 0.0330(14) 0.047(2) 0.0308(14) 0.0163(14) 0.0050(10) -0.0182(12)
C2 0.0223(6) 0.0248(6) 0.0137(5) 0.0086(5) 0.0027(5) 0.0117(5)
C3 0.0191(6) 0.0163(5) 0.0154(5) 0.0062(4) -0.0025(4) 0.0048(4)
C4 0.0150(5) 0.0157(5) 0.0150(5) 0.0074(4) 0.0000(4) 0.0015(4)
C5 0.0141(5) 0.0146(5) 0.0144(5) 0.0068(4) 0.0033(4) 0.0022(4)
C6 0.0128(5) 0.0166(5) 0.0163(5) 0.0082(4) 0.0010(4) 0.0005(4)
C7 0.0133(5) 0.0154(5) 0.0210(6) 0.0097(4) 0.0050(4) 0.0011(4)
C8 0.0179(6) 0.0146(5) 0.0168(6) 0.0066(4) 0.0064(4) 0.0019(4)
C9 0.0157(6) 0.0186(5) 0.0154(5) 0.0094(4) 0.0021(4) 0.0008(4)
C10 0.0124(5) 0.0170(5) 0.0172(5) 0.0097(4) 0.0033(4) 0.0010(4)
C11 0.0155(6) 0.0183(5) 0.0198(6) 0.0105(5) 0.0030(4) 0.0035(4)
C12 0.0181(6) 0.0213(6) 0.0220(6) 0.0126(5) -0.0004(5) 0.0013(5)
C13 0.0229(6) 0.0197(6) 0.0204(6) 0.0130(5) 0.0014(5) 0.0012(5)
C16 0.0309(8) 0.0397(8) 0.0150(6) 0.0049(6) 0.0045(5) 0.0176(6)
C17 0.0630(13) 0.0455(11) 0.0348(9) 0.0058(8) 0.0103(9) 0.0378(10)
C18 0.0247(7) 0.0160(6) 0.0224(6) 0.0023(5) -0.0057(5) 0.0022(5)
C19 0.0483(11) 0.0261(8) 0.0523(11) 0.0239(8) -0.0158(9) -0.0083(7)
C20 0.0167(6) 0.0197(6) 0.0173(6) 0.0080(5) 0.0020(4) -0.0012(4)
C21 0.0159(6) 0.0258(6) 0.0222(6) 0.0083(5) 0.0029(5) 0.0004(5)
C22 0.0257(7) 0.0334(7) 0.0227(7) 0.0155(6) -0.0048(5) -0.0045(6)
C23 0.0248(7) 0.0234(6) 0.0280(7) 0.0113(5) 0.0117(6) 0.0034(5)
C24 0.0224(6) 0.0196(6) 0.0228(6) 0.0115(5) 0.0045(5) 0.0034(5)
C25 0.0226(6) 0.0178(6) 0.0221(6) 0.0090(5) 0.0050(5) -0.0028(5)
C26 0.0325(8) 0.0186(6) 0.0240(7) 0.0032(5) 0.0123(6) 0.0014(5)
C27 0.0244(7) 0.0377(8) 0.0291(8) 0.0184(7) -0.0074(6) -0.0095(6)
C98 0.0272(7) 0.0291(7) 0.0300(8) 0.0145(6) 0.0022(6) 0.0053(6)
Cl1 0.0403(2) 0.0362(2) 0.0379(2) 0.01809(17) 0.01723(17) 0.00943(17)
Cl2 0.0414(2) 0.0602(3) 0.0283(2) 0.01158(19) 0.00195(17) 0.0192(2)
S 0.01756(15) 0.01768(14) 0.01947(15) 0.00681(11) -0.00074(11) 0.00204(11)
O2 0.0293(6) 0.0285(5) 0.0226(5) 0.0082(4) 0.0035(4) 0.0134(4)
O3 0.0228(5) 0.0258(5) 0.0334(6) 0.0070(4) -0.0047(4) -0.0056(4)
O4 0.0287(6) 0.0267(5) 0.0341(6) 0.0181(5) 0.0008(4) 0.0023(4)
C99 0.0189(6) 0.0260(7) 0.0233(7) 0.0058(5) 0.0050(5) 0.0012(5)
F1 0.0619(7) 0.0465(6) 0.0284(5) 0.0195(5) 0.0107(5) -0.0031(5)
F2 0.0185(4) 0.0392(5) 0.0252(4) 0.0002(4) -0.0019(3) 0.0002(4)
F3 0.0224(5) 0.0388(5) 0.0417(6) -0.0029(4) 0.0092(4) 0.0073(4)

loop_
_atom_type_symbol
_atom_type_description
_atom_type_scat_dispersion_real
_atom_type_scat_dispersion_imag
_atom_type_scat_source
C C 0.0033 0.0016 'International Tables Vol C Tables 4.2.6.8 and 6.1.1.4'
H H 0.0000 0.0000 'International Tables Vol C Tables 4.2.6.8 and 6.1.1.4'
N N 0.0061 0.0033 'International Tables Vol C Tables 4.2.6.8 and 6.1.1.4'
O O 0.0106 0.0060 'International Tables Vol C Tables 4.2.6.8 and 6.1.1.4'
F F 0.0171 0.0103 'International Tables Vol C Tables 4.2.6.8 and 6.1.1.4'
S S 0.1246 0.1234 'International Tables Vol C Tables 4.2.6.8 and 6.1.1.4'
Pd Pd -0.9988 1.0072 'International Tables Vol C Tables 4.2.6.8 and 6.1.1.4'
Cl Cl 0.1484 0.1585 'International Tables Vol C Tables 4.2.6.8 and 6.1.1.4'

loop_
_geom_angle_atom_site_label_1
_geom_angle_atom_site_label_2
_geom_angle_atom_site_label_3
_geom_angle
C7 Pd C8 39.25(5)
C7 Pd N3 127.03(5)
C8 Pd N3 99.94(4)
C7 Pd N2 134.17(5)
C8 Pd N2 172.91(5)
N3 Pd N2 83.19(4)
C7 Pd C6 38.03(5)
C8 Pd C6 65.85(5)
N3 Pd C6 164.72(4)
N2 Pd C6 110.31(4)
C22 N2 C23 108.88(11)
C22 N2 C24 108.45(11)
C23 N2 C24 109.24(10)
C22 N2 Pd 110.73(8)
C23 N2 Pd 118.13(9)
C24 N2 Pd 100.84(8)
C27 N3 C26 109.05(12)
C27 N3 C25 109.54(11)
C26 N3 C25 109.58(11)
C27 N3 Pd 114.05(9)
C26 N3 Pd 107.64(8)
C25 N3 Pd 106.90(8)
C2 C1 C14 125.3(2)
C2 C1 C5 109.38(11)
C14 C1 C5 124.94(19)
C2 C1 C14' 133.7(3)
C14 C1 C14' 12.1(4)
C5 C1 C14' 116.8(3)
C1 C14 C15 115.3(3)
C15' C14' C1 116.8(6)
C1 C2 C3 109.70(11)
C1 C2 C16 125.78(14)
C3 C2 C16 124.51(13)
C4 C3 C2 109.30(11)
C4 C3 C18 125.76(13)
C2 C3 C18 124.93(12)
C3 C4 C20 128.39(12)
C3 C4 C5 109.24(11)
C20 C4 C5 122.37(11)
C1 C5 C10 112.51(10)
C1 C5 C6 112.53(10)
C10 C5 C6 113.10(10)
C1 C5 C4 102.37(10)
C10 C5 C4 108.76(10)
C6 C5 C4 106.78(10)
C7 C6 C5 118.87(11)
C7 C6 Pd 65.72(7)
C5 C6 Pd 114.83(8)
C6 C7 C8 113.96(11)
C6 C7 Pd 76.25(7)
C8 C7 Pd 72.50(7)
C7 C8 C9 119.70(11)
C7 C8 Pd 68.26(7)
C9 C8 Pd 105.78(8)
C10 C9 C8 122.30(12)
C9 C10 C11 123.28(11)
C9 C10 C5 119.70(11)
C11 C10 C5 116.99(10)
C10 C11 C12 115.04(11)
C13 C12 C11 110.87(11)
O1 C13 N1 122.72(13)
O1 C13 C12 119.71(13)
N1 C13 C12 117.57(12)
C17 C16 C2 113.82(13)
C3 C18 C19 112.69(12)
C4 C20 C21 113.70(11)
N2 C24 C25 110.61(11)
N3 C25 C24 109.68(11)
Cl2 C98 Cl1 111.68(9)
O4 S O3 115.29(7)
O4 S O2 114.89(7)
O3 S O2 114.08(7)
O4 S C99 103.56(7)
O3 S C99 103.04(7)
O2 S C99 103.79(7)
F2 C99 F1 107.89(13)
F2 C99 F3 107.48(12)
F1 C99 F3 107.39(12)
F2 C99 S 112.11(10)
F1 C99 S 110.97(10)
F3 C99 S 110.81(11)

loop_
_geom_bond_atom_site_label_1
_geom_bond_atom_site_label_2
_geom_bond_distance
Pd C7 2.0828(12)
Pd C8 2.1385(12)
Pd N3 2.1708(11)
Pd N2 2.2027(11)
Pd C6 2.2193(12)
O1 C13 1.2361(17)
N1 C13 1.3359(19)
N2 C22 1.4777(17)
N2 C23 1.4785(18)
N2 C24 1.4930(17)
N3 C27 1.4802(18)
N3 C26 1.4838(18)
N3 C25 1.4854(17)
C1 C2 1.3484(19)
C1 C14 1.465(3)
C1 C5 1.5218(17)
C1 C14' 1.588(8)
C14 C15 1.526(5)
C14' C15' 1.489(9)
C2 C3 1.480(2)
C2 C16 1.5045(19)
C3 C4 1.3491(17)
C3 C18 1.5030(18)
C4 C20 1.5044(18)
C4 C5 1.5336(17)
C5 C10 1.5231(17)
C5 C6 1.5255(17)
C6 C7 1.4076(17)
C7 C8 1.4186(18)
C8 C9 1.4662(17)
C9 C10 1.3425(17)
C10 C11 1.5140(17)
C11 C12 1.5378(18)
C12 C13 1.5192(19)
C16 C17 1.502(2)
C18 C19 1.521(2)
C20 C21 1.5373(19)
C24 C25 1.5084(19)
C98 Cl2 1.7557(16)
C98 Cl1 1.7695(16)
S O4 1.4392(11)
S O3 1.4435(11)
S O2 1.4470(11)
S C99 1.8273(15)
C99 F2 1.3297(16)
C99 F1 1.3315(18)
C99 F3 1.3356(17)

loop_
_geom_hbond_atom_site_label_D
_geom_hbond_atom_site_label_H
_geom_hbond_atom_site_label_A
_geom_hbond_distance_DH
_geom_hbond_distance_HA
_geom_hbond_distance_DA
_geom_hbond_angle_DHA
_geom_hbond_site_symmetry_A
N1 H01 O3 0.827(15) 2.402(16) 3.1547(17) 151.7(17) .
N1 H02 O1 0.822(16) 2.073(16) 2.8924(17) 174.6(19) 2_776
C98 H98B O2 0.99 2.22 3.2115(19) 175.4 .
C27 H27B O4 0.98 2.62 3.574(2) 164.6 .
C26 H26B O3 0.98 2.68 3.595(2) 155.8 2_766
C7 H7 O4 0.937(13) 2.456(13) 3.3430(17) 158.0(13) 2_766
C22 H22B F3 0.98 2.57 3.2938(18) 130.7 2_766
C23 H23B O2 0.98 2.54 3.4289(19) 151.6 2_666
C25 H25B O2 0.99 2.58 3.5682(18) 177.7 2_666
C15 H15B F2 0.98 2.62 3.564(3) 162.1 2_666
